data_8100147
loop_
_publ_author_name
'Li, Xia'
'Zou, Ying-Quan'
'Song, Hai-Bin'

_publ_section_title
;
Crystal structure of diaqua-tris(4-methylbenzoato)-neodymium(III) 
4,4'-bipyridine sesquisolvate, 
Nd(H~2~O)~2~(C~8~H~7~O~2~)~3~ &#x00B7; 1.5C~10~H~8~N~2~
;
_journal_issue 3
_journal_name_full 'Zeitschrift f\"ur Kristallographie - New Crystal Structures'
_journal_page_first 278
_journal_page_last 280
_journal_volume 219
_journal_year 2004
_chemical_formula_sum 'C39 H37 N3 Nd O8'
_chemical_formula_weight 819.96
_space_group_IT_number 14
_symmetry_cell_setting monoclinic
_symmetry_space_group_name_Hall '-P 2ybc'
_symmetry_space_group_name_H-M 'P 1 21/c 1'
_cell_angle_alpha 90.00
_cell_angle_beta 119.444(7)
_cell_angle_gamma 90.00
_cell_formula_units_Z 4
_cell_length_a 9.785(3)
_cell_length_b 26.184(9)
_cell_length_c 16.581(6)
_cell_measurement_temperature 293(2)
_cell_volume 3700(2)
_diffrn_ambient_temperature 293(2)
_exptl_crystal_density_diffrn 1.472
_cod_original_sg_symbol_H-M 'P 21/c'
_cod_database_code 8100147

loop_
_symmetry_equiv_pos_as_xyz
'x, y, z'
'-x, y+1/2, -z+1/2'
'-x, -y, -z'
'x, -y-1/2, z-1/2'

loop_
_atom_site_label
_atom_site_type_symbol
_atom_site_fract_x
_atom_site_fract_y
_atom_site_fract_z
_atom_site_U_iso_or_equiv
_atom_site_adp_type
_atom_site_occupancy
_atom_site_symmetry_multiplicity
_atom_site_Wyckoff_symbol
_atom_site_calc_flag
_atom_site_refinement_flags
_atom_site_disorder_assembly
_atom_site_disorder_group
Nd1 Nd 0.73780(3) -0.007972(11) -0.010848(18) 0.02862(12) Uani 1 4 e d . . .
O1 O 0.7677(5) 0.07028(14) -0.0948(3) 0.0384(10) Uani 1 4 e d . . .
O2 O 0.6498(5) 0.08318(15) -0.0129(3) 0.0396(10) Uani 1 4 e d . . .
O3 O 0.7855(6) -0.05167(18) -0.1194(3) 0.0561(13) Uani 1 4 e d . . .
O4 O 1.0255(5) -0.03566(18) -0.0881(3) 0.0606(13) Uani 1 4 e d . . .
O5 O 0.6840(6) -0.00539(18) 0.1115(3) 0.0570(13) Uani 1 4 e d . . .
O6 O 0.5051(5) 0.00089(18) 0.1540(3) 0.0555(12) Uani 1 4 e d . . .
C1 C 0.7069(6) 0.1000(2) -0.0612(4) 0.0358(13) Uani 1 4 e d . . .
C2 C 0.7044(7) 0.1558(2) -0.0776(4) 0.0370(14) Uani 1 4 e d . . .
C3 C 0.7502(7) 0.1752(2) -0.1379(4) 0.0460(16) Uani 1 4 e d . . .
H3 H 0.7825 0.1532 -0.1693 0.055 Uiso 1 4 e calc R . .
C4 C 0.7482(9) 0.2269(3) -0.1520(5) 0.0592(19) Uani 1 4 e d . . .
H4 H 0.7799 0.2393 -0.1929 0.071 Uiso 1 4 e calc R . .
C5 C 0.7010(9) 0.2611(3) -0.1077(6) 0.060(2) Uani 1 4 e d . . .
C6 C 0.6545(9) 0.2415(3) -0.0484(5) 0.060(2) Uani 1 4 e d . . .
H6 H 0.6207 0.2638 -0.0181 0.072 Uiso 1 4 e calc R . .
C7 C 0.6561(8) 0.1897(2) -0.0324(5) 0.0484(16) Uani 1 4 e d . . .
H7 H 0.6248 0.1776 0.0088 0.058 Uiso 1 4 e calc R . .
C8 C 0.7013(12) 0.3177(3) -0.1228(8) 0.101(3) Uani 1 4 e d . . .
H8A H 0.8040 0.3282 -0.1099 0.151 Uiso 1 4 e calc R . .
H8B H 0.6733 0.3353 -0.0822 0.151 Uiso 1 4 e calc R . .
H8C H 0.6266 0.3257 -0.1859 0.151 Uiso 1 4 e calc R . .
C9 C 0.9011(7) -0.0601(2) -0.1283(4) 0.0334(13) Uani 1 4 e d . . .
C10 C 0.8892(6) -0.1024(2) -0.1924(3) 0.0313(12) Uani 1 4 e d . . .
C11 C 0.7470(7) -0.1260(2) -0.2464(4) 0.0440(15) Uani 1 4 e d . . .
H11 H 0.6586 -0.1154 -0.2438 0.053 Uiso 1 4 e calc R . .
C12 C 0.7364(9) -0.1656(3) -0.3046(5) 0.062(2) Uani 1 4 e d . . .
H12 H 0.6403 -0.1817 -0.3403 0.075 Uiso 1 4 e calc R . .
C13 C 0.8646(11) -0.1816(3) -0.3108(5) 0.066(2) Uani 1 4 e d . . .
C14 C 1.0048(11) -0.1589(3) -0.2558(6) 0.073(2) Uani 1 4 e d . . .
H14 H 1.0936 -0.1701 -0.2576 0.087 Uiso 1 4 e calc R . .
C15 C 1.0179(8) -0.1192(3) -0.1968(5) 0.0564(19) Uani 1 4 e d . . .
H15 H 1.1150 -0.1040 -0.1599 0.068 Uiso 1 4 e calc R . .
C16 C 0.8479(13) -0.2244(4) -0.3770(6) 0.107(4) Uani 1 4 e d . . .
H16A H 0.8565 -0.2105 -0.4280 0.161 Uiso 1 4 e calc R . .
H16B H 0.7473 -0.2404 -0.4000 0.161 Uiso 1 4 e calc R . .
H16C H 0.9292 -0.2492 -0.3451 0.161 Uiso 1 4 e calc R . .
C17 C 0.6425(7) 0.0039(2) 0.1696(4) 0.0364(13) Uani 1 4 e d . . .
C18 C 0.7640(7) 0.0205(2) 0.2648(4) 0.0357(13) Uani 1 4 e d . . .
C19 C 0.7201(8) 0.0410(3) 0.3250(4) 0.0534(18) Uani 1 4 e d . . .
H19 H 0.6143 0.0436 0.3076 0.064 Uiso 1 4 e calc R . .
C20 C 0.8332(11) 0.0579(3) 0.4117(5) 0.070(2) Uani 1 4 e d . . .
H20 H 0.8021 0.0714 0.4520 0.084 Uiso 1 4 e calc R . .
C21 C 0.9891(10) 0.0553(3) 0.4389(5) 0.064(2) Uani 1 4 e d . . .
C22 C 1.0323(9) 0.0339(4) 0.3804(5) 0.075(2) Uani 1 4 e d . . .
H22 H 1.1383 0.0310 0.3986 0.091 Uiso 1 4 e calc R . .
C23 C 0.9214(8) 0.0162(3) 0.2940(4) 0.0558(18) Uani 1 4 e d . . .
H23 H 0.9539 0.0014 0.2553 0.067 Uiso 1 4 e calc R . .
C24 C 1.1103(13) 0.0778(4) 0.5324(6) 0.118(4) Uani 1 4 e d . . .
H24A H 1.1166 0.1140 0.5265 0.176 Uiso 1 4 e calc R . .
H24B H 1.2110 0.0627 0.5514 0.176 Uiso 1 4 e calc R . .
H24C H 1.0792 0.0706 0.5779 0.176 Uiso 1 4 e calc R . .
N1 N 0.3289(8) 0.1863(2) 0.0606(4) 0.0573(16) Uani 1 4 e d . . .
N2 N 0.0796(8) 0.3712(2) 0.2720(4) 0.0672(18) Uani 1 4 e d . . .
N3 N 0.5765(11) 0.1111(4) 0.6394(6) 0.107(3) Uani 1 4 e d . . .
C25 C 0.1849(9) 0.1865(3) 0.0485(5) 0.0530(18) Uani 1 4 e d . . .
H25 H 0.1178 0.1601 0.0141 0.064 Uiso 1 4 e calc R . .
C26 C 0.1281(8) 0.2230(2) 0.0833(4) 0.0485(16) Uani 1 4 e d . . .
H26 H 0.0254 0.2210 0.0723 0.058 Uiso 1 4 e calc R . .
C27 C 0.2227(7) 0.2629(2) 0.1345(4) 0.0402(15) Uani 1 4 e d . . .
C28 C 0.3714(9) 0.2640(3) 0.1444(5) 0.063(2) Uani 1 4 e d . . .
H28 H 0.4386 0.2910 0.1751 0.075 Uiso 1 4 e calc R . .
C29 C 0.4197(9) 0.2250(3) 0.1090(6) 0.068(2) Uani 1 4 e d . . .
H29 H 0.5222 0.2258 0.1195 0.082 Uiso 1 4 e calc R . .
C30 C -0.0227(10) 0.3403(3) 0.2068(6) 0.080(3) Uani 1 4 e d . . .
H30 H -0.1274 0.3418 0.1922 0.096 Uiso 1 4 e calc R . .
C31 C 0.0192(9) 0.3060(3) 0.1598(5) 0.069(2) Uani 1 4 e d . . .
H31 H -0.0575 0.2856 0.1140 0.083 Uiso 1 4 e calc R . .
C32 C 0.1719(7) 0.3015(2) 0.1795(4) 0.0411(15) Uani 1 4 e d . . .
C33 C 0.2754(9) 0.3350(3) 0.2443(5) 0.067(2) Uani 1 4 e d . . .
H33 H 0.3799 0.3353 0.2585 0.080 Uiso 1 4 e calc R . .
C34 C 0.2242(10) 0.3682(3) 0.2882(6) 0.075(2) Uani 1 4 e d . . .
H34 H 0.2977 0.3900 0.3325 0.090 Uiso 1 4 e calc R . .
C35 C 0.6063(13) 0.0643(5) 0.6733(6) 0.101(3) Uani 1 4 e d . . .
H35 H 0.6491 0.0609 0.7370 0.121 Uiso 1 4 e calc R . .
C36 C 0.5800(11) 0.0204(4) 0.6232(5) 0.081(3) Uani 1 4 e d . . .
H36 H 0.6051 -0.0111 0.6528 0.098 Uiso 1 4 e calc R . .
C37 C 0.5165(9) 0.0233(3) 0.5293(5) 0.062(2) Uani 1 4 e d . . .
C38 C 0.4818(12) 0.0709(4) 0.4918(6) 0.097(3) Uani 1 4 e d . . .
H38 H 0.4366 0.0751 0.4281 0.117 Uiso 1 4 e calc R . .
C39 C 0.5143(14) 0.1136(4) 0.5494(8) 0.110(4) Uani 1 4 e d . . .
H39 H 0.4900 0.1457 0.5218 0.132 Uiso 1 4 e calc R . .
O7 O 0.5957(5) -0.08869(15) -0.0219(3) 0.0485(11) Uani 1 4 e d . . .
H7A H 0.5130 -0.0906 -0.0173 0.058 Uiso 1 4 e d R . .
H7B H 0.6213 -0.1180 -0.0320 0.058 Uiso 1 4 e d R . .
O8 O 0.9374(5) -0.07439(16) 0.0863(3) 0.0471(11) Uani 1 4 e d . . .
H8D H 1.0313 -0.0719 0.0969 0.057 Uiso 1 4 e d R . .
H8E H 0.9350 -0.0877 0.1324 0.057 Uiso 1 4 e d R . .

loop_
_atom_site_aniso_label
_atom_site_aniso_U_11
_atom_site_aniso_U_22
_atom_site_aniso_U_33
_atom_site_aniso_U_23
_atom_site_aniso_U_13
_atom_site_aniso_U_12
Nd1 0.02871(17) 0.02930(19) 0.03182(17) -0.00404(13) 0.01795(13) -0.00197(14)
O1 0.046(2) 0.033(2) 0.052(2) 0.0002(19) 0.036(2) -0.0006(18)
O2 0.041(2) 0.034(2) 0.061(3) 0.0014(19) 0.038(2) 0.0020(18)
O3 0.065(3) 0.057(3) 0.068(3) -0.022(2) 0.050(3) -0.003(2)
O4 0.046(3) 0.050(3) 0.065(3) -0.019(2) 0.012(2) -0.010(2)
O5 0.076(3) 0.063(3) 0.041(2) -0.007(2) 0.036(2) -0.011(3)
O6 0.035(2) 0.070(4) 0.050(2) -0.005(2) 0.012(2) -0.003(2)
C1 0.026(3) 0.040(4) 0.040(3) -0.002(3) 0.016(3) 0.002(2)
C2 0.028(3) 0.037(4) 0.045(3) 0.001(3) 0.018(3) -0.002(2)
C3 0.046(4) 0.035(4) 0.059(4) 0.004(3) 0.028(3) 0.000(3)
C4 0.064(5) 0.043(5) 0.076(5) 0.016(4) 0.039(4) -0.001(4)
C5 0.054(5) 0.035(4) 0.089(6) 0.013(4) 0.033(4) -0.001(3)
C6 0.061(5) 0.037(4) 0.087(5) -0.008(4) 0.041(4) 0.004(3)
C7 0.053(4) 0.036(4) 0.066(4) 0.000(3) 0.037(4) -0.003(3)
C8 0.123(9) 0.033(5) 0.168(10) 0.019(5) 0.088(8) 0.007(5)
C9 0.042(3) 0.027(3) 0.027(3) 0.001(2) 0.014(3) -0.001(3)
C10 0.038(3) 0.034(3) 0.029(3) -0.001(2) 0.021(3) 0.001(2)
C11 0.039(4) 0.045(4) 0.043(3) -0.010(3) 0.017(3) -0.002(3)
C12 0.062(5) 0.058(5) 0.047(4) -0.018(3) 0.012(4) -0.012(4)
C13 0.089(6) 0.062(5) 0.041(4) -0.016(3) 0.027(4) 0.014(5)
C14 0.082(6) 0.082(6) 0.075(6) -0.016(5) 0.055(5) 0.018(5)
C15 0.049(4) 0.073(5) 0.055(4) -0.012(4) 0.031(4) 0.002(4)
C16 0.139(10) 0.102(8) 0.070(6) -0.034(5) 0.043(6) 0.031(7)
C17 0.042(3) 0.037(4) 0.033(3) 0.003(2) 0.020(2) 0.000(3)
C18 0.038(3) 0.038(4) 0.030(3) 0.001(2) 0.015(2) 0.002(3)
C19 0.053(4) 0.062(5) 0.041(4) -0.005(3) 0.020(3) 0.010(3)
C20 0.106(7) 0.054(5) 0.043(4) -0.005(3) 0.032(5) 0.021(5)
C21 0.063(5) 0.055(5) 0.046(4) 0.004(3) 0.007(4) 0.000(4)
C22 0.042(4) 0.096(7) 0.063(5) -0.004(5) 0.007(4) -0.010(4)
C23 0.041(4) 0.077(5) 0.047(4) -0.007(4) 0.020(3) -0.002(3)
C24 0.155(10) 0.071(7) 0.055(5) -0.013(5) -0.004(6) -0.031(6)
N1 0.076(5) 0.052(4) 0.057(4) -0.002(3) 0.042(3) 0.016(3)
N2 0.077(5) 0.064(4) 0.069(4) -0.023(3) 0.042(4) 0.008(4)
N3 0.133(8) 0.100(7) 0.075(6) -0.014(5) 0.040(5) -0.027(6)
C25 0.076(5) 0.036(4) 0.052(4) -0.007(3) 0.035(4) 0.000(3)
C26 0.055(4) 0.042(4) 0.047(4) -0.008(3) 0.025(3) 0.000(3)
C27 0.047(4) 0.039(4) 0.036(3) 0.003(3) 0.022(3) 0.011(3)
C28 0.054(5) 0.060(5) 0.071(5) -0.025(4) 0.028(4) 0.001(4)
C29 0.051(5) 0.076(6) 0.082(6) -0.022(5) 0.036(4) 0.005(4)
C30 0.067(6) 0.081(6) 0.098(7) -0.029(5) 0.046(5) 0.007(5)
C31 0.060(5) 0.073(6) 0.074(5) -0.038(4) 0.032(4) -0.005(4)
C32 0.049(4) 0.039(4) 0.035(3) -0.001(3) 0.020(3) 0.003(3)
C33 0.048(4) 0.077(6) 0.069(5) -0.031(4) 0.023(4) 0.002(4)
C34 0.071(6) 0.069(6) 0.081(6) -0.038(4) 0.034(5) 0.001(4)
C35 0.121(9) 0.117(10) 0.053(5) -0.001(6) 0.034(6) -0.008(7)
C36 0.107(7) 0.084(7) 0.048(4) -0.001(4) 0.035(5) -0.008(5)
C37 0.057(5) 0.075(6) 0.049(4) 0.004(4) 0.022(4) -0.015(4)
C38 0.135(10) 0.082(8) 0.060(5) 0.000(5) 0.036(6) -0.010(6)
C39 0.163(11) 0.070(7) 0.088(7) 0.004(6) 0.054(7) -0.011(7)
O7 0.044(3) 0.032(2) 0.092(3) -0.010(2) 0.050(3) -0.0065(19)
O8 0.037(2) 0.050(3) 0.063(3) 0.019(2) 0.031(2) 0.0072(19)

loop_
_geom_bond_atom_site_label_1
_geom_bond_atom_site_label_2
_geom_bond_distance
_geom_bond_site_symmetry_2
_geom_bond_publ_flag
Nd1 O5 2.335(4) . ?
Nd1 O3 2.364(4) . ?
Nd1 O4 2.372(4) 3_755 ?
Nd1 O6 2.402(4) 3_655 ?
Nd1 O7 2.487(4) . ?
Nd1 O8 2.518(4) . ?
Nd1 O2 2.532(4) . ?
Nd1 O1 2.573(4) . ?
Nd1 C1 2.922(6) . ?
O1 C1 1.264(6) . ?
O2 C1 1.259(7) . ?
O3 C9 1.230(7) . ?
O4 C9 1.240(7) . ?
O4 Nd1 2.372(4) 3_755 ?
O5 C17 1.239(7) . ?
O6 C17 1.241(7) . ?
O6 Nd1 2.402(4) 3_655 ?
C1 C2 1.484(8) . ?
C2 C3 1.379(8) . ?
C2 C7 1.386(8) . ?
C3 C4 1.373(9) . ?
C3 H3 0.9300 . ?
C4 C5 1.373(10) . ?
C4 H4 0.9300 . ?
C5 C6 1.370(10) . ?
C5 C8 1.504(10) . ?
C6 C7 1.380(9) . ?
C6 H6 0.9300 . ?
C7 H7 0.9300 . ?
C8 H8A 0.9600 . ?
C8 H8B 0.9600 . ?
C8 H8C 0.9600 . ?
C9 C10 1.500(7) . ?
C10 C15 1.369(8) . ?
C10 C11 1.376(8) . ?
C11 C12 1.385(9) . ?
C11 H11 0.9300 . ?
C12 C13 1.374(11) . ?
C12 H12 0.9300 . ?
C13 C14 1.355(11) . ?
C13 C16 1.520(10) . ?
C14 C15 1.389(9) . ?
C14 H14 0.9300 . ?
C15 H15 0.9300 . ?
C16 H16A 0.9600 . ?
C16 H16B 0.9600 . ?
C16 H16C 0.9600 . ?
C17 C18 1.500(7) . ?
C18 C23 1.374(8) . ?
C18 C19 1.375(8) . ?
C19 C20 1.387(9) . ?
C19 H19 0.9300 . ?
C20 C21 1.363(11) . ?
C20 H20 0.9300 . ?
C21 C22 1.357(11) . ?
C21 C24 1.532(10) . ?
C22 C23 1.383(10) . ?
C22 H22 0.9300 . ?
C23 H23 0.9300 . ?
C24 H24A 0.9600 . ?
C24 H24B 0.9600 . ?
C24 H24C 0.9600 . ?
N1 C25 1.322(9) . ?
N1 C29 1.327(9) . ?
N2 C34 1.306(9) . ?
N2 C30 1.328(10) . ?
N3 C39 1.307(11) . ?
N3 C35 1.319(12) . ?
C25 C26 1.369(9) . ?
C25 H25 0.9300 . ?
C26 C27 1.376(9) . ?
C26 H26 0.9300 . ?
C27 C28 1.382(9) . ?
C27 C32 1.481(8) . ?
C28 C29 1.371(9) . ?
C28 H28 0.9300 . ?
C29 H29 0.9300 . ?
C30 C31 1.376(9) . ?
C30 H30 0.9300 . ?
C31 C32 1.369(9) . ?
C31 H31 0.9300 . ?
C32 C33 1.371(9) . ?
C33 C34 1.376(9) . ?
C33 H33 0.9300 . ?
C34 H34 0.9300 . ?
C35 C36 1.366(12) . ?
C35 H35 0.9300 . ?
C36 C37 1.367(10) . ?
C36 H36 0.9300 . ?
C37 C38 1.357(12) . ?
C37 C37 1.495(16) 3_656 ?
C38 C39 1.402(13) . ?
C38 H38 0.9300 . ?
C39 H39 0.9300 . ?
O7 H7A 0.8497 . ?
O7 H7B 0.8502 . ?
O8 H8D 0.8498 . ?
O8 H8E 0.8502 . ?
